data_2106837
loop_
_publ_author_name
'Bear, I.J.'
'Mumme, W.G.'

_publ_section_title
;
 The Crystal Chemistry of Zirconium Sulphates. III. The Structure of the
 beta-Pentahydrate, Zr2 (S O4)4 (H2 O)8 * (H2 O)2, and the
 Inter-relationship of the Four Higher Hydrates
;
_journal_name_full 'Acta Crystallographica B (24,1968-38,1982)'
_journal_page_first 1572
_journal_page_last 1580
_journal_volume 25
_journal_year 1969
_chemical_formula_sum 'H20 O26 S4 Zr2'
_chemical_name_systematic 'Zr2 (S O4)4 (H2 O)10'
_space_group_IT_number 2
_symmetry_space_group_name_Hall '-P 1'
_symmetry_space_group_name_H-M 'P -1'
_cell_angle_alpha 101.4
_cell_angle_beta 98.6
_cell_angle_gamma 89.9
_cell_formula_units_Z 1
_cell_length_a 8.55
_cell_length_b 7.6
_cell_length_c 7.71
_cell_volume 485.390
_citation_journal_id_ASTM ACBCAR
_cod_data_source_file Bear_ACBCAR_1969_1132.cif
_cod_data_source_block H10O13S2Zr1
_cod_depositor_comments
;

2017-09-01
Z value and formula fixed to values more according to usual
chemical conventions.                 miguel
;
_cod_original_formula_units_Z 2
_cod_original_cell_volume 485.3899
_cod_original_formula_sum 'H10 O13 S2 Zr1'
_cod_database_code 2106837

loop_
_symmetry_equiv_pos_as_xyz
x,y,z
-x,-y,-z

loop_
_atom_site_label
_atom_site_type_symbol
_atom_site_fract_x
_atom_site_fract_y
_atom_site_fract_z
_atom_site_occupancy
_atom_site_U_iso_or_equiv
Zr1 Zr+4 0.2211 0.1989 0.3848 1 0.0
S1 S+6 0.1918 0.47 0.1755 1 0.0
O1 O-2 0.1931 0.0224 0.8447 1 0.0
O3 O-2 0.0204 0.8532 0.5886 1 0.0
O12 O-2 0.152 0.9553 0.1645 1 0.0
O5 O-2 0.1518 0.4063 0.5976 1 0.0
O2 O-2 0.2866 0.7469 0.6774 1 0.0
O4 O-2 0.2468 -5e-05 0.5425 1 0.0
O13 O-2 0.4863 0.7732 0.0907 1 0.0
O11 O-2 0.4461 0.2828 0.5734 1 0.0
O10 O-2 0.4226 0.1213 0.2266 1 0.0
O9 O-2 0.0951 0.6229 0.2274 1 0.0
S2 S+6 0.1864 0.903 0.6704 1 0.0
O8 O-2 0.0989 0.2979 0.1594 1 0.0
O6 O-2 0.3067 0.4642 0.3381 1 0.0
O7 O-2 0.2676 0.4801 0.0254 1 0.0
